data_8104989
loop_
_publ_author_name
'Wang, Weizhou'

_publ_section_title
;
 Halogen bonds in the crystal structure of
 4,3&#x2032;:5&#x2032;,4&#x2033;-terpyridine ---
 1,3-diiodotetrafluorobenzene (1/1), C21H11F4I2N3
;
_journal_issue 1
_journal_name_full 'Zeitschrift f\"ur Kristallographie - New Crystal Structures'
_journal_page_first 161
_journal_page_last 163
_journal_paper_doi 10.1515/ncrs-2021-0424
_journal_volume 237
_journal_year 2022
_chemical_formula_moiety 'C6 F4 I2, C15 H11 N3'
_chemical_formula_sum 'C21 H11 F4 I2 N3'
_chemical_formula_weight 635.13
_space_group_crystal_system orthorhombic
_space_group_IT_number 62
_space_group_name_Hall '-P 2ac 2n'
_space_group_name_H-M_alt 'P n m a'
_atom_sites_solution_hydrogens geom
_atom_sites_solution_primary dual
_cell_angle_alpha 90
_cell_angle_beta 90
_cell_angle_gamma 90
_cell_formula_units_Z 4
_cell_length_a 11.0042(4)
_cell_length_b 20.6209(5)
_cell_length_c 9.2371(3)
_cell_measurement_reflns_used 8722
_cell_measurement_temperature 293(2)
_cell_measurement_theta_max 27.5420
_cell_measurement_theta_min 3.8200
_cell_volume 2096.05(11)
_computing_cell_refinement 'CrysAlisPro 1.171.39.46 (Rigaku OD, 2018)'
_computing_data_collection 'CrysAlisPro 1.171.39.46 (Rigaku OD, 2018)'
_computing_data_reduction 'CrysAlisPro 1.171.39.46 (Rigaku OD, 2018)'
_computing_molecular_graphics 'Olex2 (Dolomanov et al., 2009)'
_computing_publication_material 'Olex2 (Dolomanov et al., 2009)'
_computing_structure_refinement 'ShelXL (Sheldrick, 2015)'
_computing_structure_solution 'ShelXT (Sheldrick, 2015)'
_diffrn_ambient_temperature 293(2)
_diffrn_detector 'CCD plate'
_diffrn_detector_area_resol_mean 8.0584
_diffrn_detector_type EosS2
_diffrn_measured_fraction_theta_full 0.998
_diffrn_measured_fraction_theta_max 0.915
_diffrn_measurement_details
;
List of Runs (angles in degrees, time in seconds):

  # Type    Start    End  Width  t~exp~   \w     \q     \k     \f   Frames
--------------------------------------------------------------------------
  1  \w    -39.00  42.00   1.00    5.29    --  -13.80  77.00 -90.00   81
  2  \w    -70.00 -24.00   1.00    5.29    --  -13.80 129.00 -44.66   46
  3  \w     -9.00  82.00   1.00    5.29    --   14.82  77.00   0.00   91
  4  \w    -46.00  38.00   1.00    5.29    --   14.82 -71.00 117.00   84
  5  \w    -48.00  30.00   1.00    5.29    --   14.82 -57.00   0.00   78
  6  \w    -20.00  54.00   1.00    5.29    --   14.82 -99.00-150.00   74
  7  \w      1.00  48.00   1.00    5.29    --   14.82  38.00 120.00   47
  8  \w      7.00  32.00   1.00    5.29    --   14.82  57.00 -90.00   25
;
_diffrn_measurement_device 'four-circle diffractometer'
_diffrn_measurement_device_type 'SuperNova, Single source at offset/far, EosS2'
_diffrn_measurement_method '\w scans'
_diffrn_orient_matrix_type 'CrysAlisPro convention (1999,Acta A55,543-557)'
_diffrn_orient_matrix_UB_11 0.0300179000
_diffrn_orient_matrix_UB_12 -0.0273295000
_diffrn_orient_matrix_UB_13 0.0299172000
_diffrn_orient_matrix_UB_21 -0.0444099000
_diffrn_orient_matrix_UB_22 -0.0016819000
_diffrn_orient_matrix_UB_23 0.0555732000
_diffrn_orient_matrix_UB_31 -0.0358234000
_diffrn_orient_matrix_UB_32 -0.0207948000
_diffrn_orient_matrix_UB_33 -0.0437658000
_diffrn_radiation_monochromator mirror
_diffrn_radiation_probe x-ray
_diffrn_radiation_type MoK\a
_diffrn_radiation_wavelength 0.71073
_diffrn_reflns_av_R_equivalents 0.0366
_diffrn_reflns_av_unetI/netI 0.0205
_diffrn_reflns_Laue_measured_fraction_full 0.998
_diffrn_reflns_Laue_measured_fraction_max 0.915
_diffrn_reflns_limit_h_max 12
_diffrn_reflns_limit_h_min -14
_diffrn_reflns_limit_k_max 25
_diffrn_reflns_limit_k_min -26
_diffrn_reflns_limit_l_max 10
_diffrn_reflns_limit_l_min -12
_diffrn_reflns_number 22257
_diffrn_reflns_point_group_measured_fraction_full 0.998
_diffrn_reflns_point_group_measured_fraction_max 0.915
_diffrn_reflns_theta_full 25.242
_diffrn_reflns_theta_max 28.536
_diffrn_reflns_theta_min 3.492
_diffrn_source 'micro-focus sealed X-ray tube'
_diffrn_source_type 'SuperNova (Mo) X-ray Source'
_exptl_absorpt_coefficient_mu 3.048
_exptl_absorpt_correction_T_max 1.00000
_exptl_absorpt_correction_T_min 0.51219
_exptl_absorpt_correction_type multi-scan
_exptl_absorpt_process_details
;
CrysAlisPro 1.171.39.46 (Rigaku Oxford Diffraction, 2018)
Empirical absorption correction using spherical harmonics,
 implemented in SCALE3 ABSPACK scaling algorithm.
;
_exptl_crystal_colour colourless
_exptl_crystal_colour_primary colourless
_exptl_crystal_density_diffrn 2.013
_exptl_crystal_description block
_exptl_crystal_F_000 1200
_exptl_crystal_size_max 0.21
_exptl_crystal_size_mid 0.2
_exptl_crystal_size_min 0.17
_refine_diff_density_max 0.323
_refine_diff_density_min -0.420
_refine_diff_density_rms 0.066
_refine_ls_extinction_coef .
_refine_ls_extinction_method none
_refine_ls_goodness_of_fit_ref 1.168
_refine_ls_hydrogen_treatment constr
_refine_ls_matrix_type full
_refine_ls_number_parameters 145
_refine_ls_number_reflns 2503
_refine_ls_number_restraints 0
_refine_ls_restrained_S_all 1.168
_refine_ls_R_factor_all 0.0456
_refine_ls_R_factor_gt 0.0316
_refine_ls_shift/su_max 0.001
_refine_ls_shift/su_mean 0.000
_refine_ls_structure_factor_coef Fsqd
_refine_ls_weighting_details 'w=1/[\s^2^(Fo^2^)+(0.0103P)^2^+2.2474P] where P=(Fo^2^+2Fc^2^)/3'
_refine_ls_weighting_scheme calc
_refine_ls_wR_factor_gt 0.0519
_refine_ls_wR_factor_ref 0.0556
_reflns_Friedel_coverage 0.000
_reflns_Friedel_fraction_full .
_reflns_Friedel_fraction_max .
_reflns_number_gt 1994
_reflns_number_total 2503
_reflns_threshold_expression 'I > 2\s(I)'
_cod_data_source_file suppl_j_ncrs-2021-0424_suppl.cif
_cod_data_source_block wwz190510-3
_cod_database_code 8104989
_shelx_space_group_comment
;
The symmetry employed for this shelxl refinement is uniquely defined
by the following loop, which should always be used as a source of
symmetry information in preference to the above space-group names.
They are only intended as comments.
;
_shelx_estimated_absorpt_t_max 0.625
_shelx_estimated_absorpt_t_min 0.567
_reflns_odcompleteness_completeness 99.51
_reflns_odcompleteness_iscentric 1
_reflns_odcompleteness_theta 25.30
_olex2_refinement_description
;
1. Fixed Uiso
 At 1.2 times of:
  All C(H) groups
2.a Aromatic/amide H refined with riding coordinates:
 C1(H1), C2(H2), C4(H4), C5(H5), C6(H6), C8(H8)
;

loop_
_space_group_symop_operation_xyz
'x, y, z'
'-x+1/2, -y, z+1/2'
'-x, y+1/2, -z'
'x+1/2, -y+1/2, -z+1/2'
'-x, -y, -z'
'x-1/2, y, -z-1/2'
'x, -y-1/2, z'
'-x-1/2, y-1/2, z-1/2'

loop_
_atom_site_label
_atom_site_type_symbol
_atom_site_fract_x
_atom_site_fract_y
_atom_site_fract_z
_atom_site_U_iso_or_equiv
_atom_site_adp_type
_atom_site_occupancy
_atom_site_site_symmetry_order
_atom_site_calc_flag
_atom_site_refinement_flags_posn
_atom_site_refinement_flags_adp
_atom_site_refinement_flags_occupancy
_atom_site_disorder_assembly
_atom_site_disorder_group
I1 I 0.78735(2) 0.39662(2) 0.40387(3) 0.05317(9) Uani 1 1 d . . . . .
F1 F 0.7038(2) 0.2500 0.3986(3) 0.0510(7) Uani 1 2 d S T P . .
F2 F 1.07476(18) 0.36309(10) 0.4135(2) 0.0690(6) Uani 1 1 d . . . . .
F3 F 1.1960(2) 0.2500 0.4129(3) 0.0676(8) Uani 1 2 d S T P . .
C9 C 0.8271(4) 0.2500 0.4033(5) 0.0419(10) Uani 1 2 d S T P . .
C10 C 0.8855(3) 0.30881(15) 0.4064(3) 0.0419(7) Uani 1 1 d . . . . .
C11 C 1.0108(3) 0.30739(16) 0.4100(3) 0.0481(8) Uani 1 1 d . . . . .
C12 C 1.0736(4) 0.2500 0.4106(5) 0.0494(12) Uani 1 2 d S T P . .
N1 N 0.6466(3) 0.51087(14) 0.3922(4) 0.0630(8) Uani 1 1 d . . . . .
N2 N 0.2858(4) 0.7500 0.2470(5) 0.0577(11) Uani 1 2 d S T P . .
C1 C 0.6649(3) 0.56103(17) 0.4795(4) 0.0619(10) Uani 1 1 d . . . . .
H1 H 0.7206 0.5564 0.5545 0.074 Uiso 1 1 calc R . . . .
C2 C 0.6057(3) 0.61982(16) 0.4653(4) 0.0533(9) Uani 1 1 d . . . . .
H2 H 0.6222 0.6533 0.5298 0.064 Uiso 1 1 calc R . . . .
C3 C 0.5224(3) 0.62892(15) 0.3557(4) 0.0427(7) Uani 1 1 d . . . . .
C4 C 0.5012(3) 0.57571(17) 0.2666(4) 0.0583(9) Uani 1 1 d . . . . .
H4 H 0.4445 0.5784 0.1921 0.070 Uiso 1 1 calc R . . . .
C5 C 0.5646(4) 0.51908(18) 0.2892(5) 0.0727(12) Uani 1 1 d . . . . .
H5 H 0.5487 0.4843 0.2281 0.087 Uiso 1 1 calc R . . . .
C6 C 0.5184(4) 0.7500 0.3608(5) 0.0421(11) Uani 1 2 d S T P . .
H6 H 0.5960 0.7500 0.4008 0.051 Uiso 1 2 calc RS T P . .
C7 C 0.4610(3) 0.69167(15) 0.3312(3) 0.0413(7) Uani 1 1 d . . . . .
C8 C 0.3444(3) 0.69504(17) 0.2751(4) 0.0506(8) Uani 1 1 d . . . . .
H8 H 0.3045 0.6563 0.2557 0.061 Uiso 1 1 calc R . . . .

loop_
_atom_site_aniso_label
_atom_site_aniso_U_11
_atom_site_aniso_U_22
_atom_site_aniso_U_33
_atom_site_aniso_U_23
_atom_site_aniso_U_13
_atom_site_aniso_U_12
I1 0.05965(16) 0.04124(13) 0.05864(16) 0.00381(10) 0.00478(12) -0.00104(10)
F1 0.0391(15) 0.0504(15) 0.0636(18) 0.000 0.0045(14) 0.000
F2 0.0579(13) 0.0624(13) 0.0865(16) 0.0020(11) 0.0035(12) -0.0214(10)
F3 0.0382(16) 0.097(2) 0.067(2) 0.000 -0.0024(15) 0.000
C9 0.036(2) 0.050(3) 0.040(3) 0.000 0.004(2) 0.000
C10 0.0444(19) 0.0435(17) 0.0379(17) 0.0019(14) 0.0023(15) -0.0006(14)
C11 0.048(2) 0.053(2) 0.0427(19) -0.0001(15) 0.0007(17) -0.0107(16)
C12 0.040(3) 0.068(3) 0.040(3) 0.000 0.002(2) 0.000
N1 0.068(2) 0.0428(16) 0.078(2) -0.0036(16) 0.0027(19) 0.0005(15)
N2 0.044(2) 0.071(3) 0.058(3) 0.000 -0.016(2) 0.000
C1 0.060(2) 0.051(2) 0.075(3) 0.003(2) -0.012(2) 0.0039(18)
C2 0.054(2) 0.0450(18) 0.061(2) -0.0071(17) -0.0063(19) -0.0014(15)
C3 0.0379(18) 0.0445(17) 0.0457(19) -0.0023(14) 0.0071(15) -0.0081(14)
C4 0.062(2) 0.055(2) 0.058(2) -0.0111(18) -0.011(2) -0.0008(17)
C5 0.083(3) 0.050(2) 0.085(3) -0.021(2) -0.003(3) -0.003(2)
C6 0.027(2) 0.049(3) 0.051(3) 0.000 0.001(2) 0.000
C7 0.0350(17) 0.0485(18) 0.0405(18) -0.0022(14) 0.0048(14) -0.0031(14)
C8 0.045(2) 0.060(2) 0.046(2) -0.0042(17) -0.0035(16) -0.0099(16)

loop_
_atom_type_symbol
_atom_type_description
_atom_type_scat_dispersion_real
_atom_type_scat_dispersion_imag
_atom_type_scat_source
C C 0.0033 0.0016 'International Tables Vol C Tables 4.2.6.8 and 6.1.1.4'
H H 0.0000 0.0000 'International Tables Vol C Tables 4.2.6.8 and 6.1.1.4'
F F 0.0171 0.0103 'International Tables Vol C Tables 4.2.6.8 and 6.1.1.4'
I I -0.4742 1.8119 'International Tables Vol C Tables 4.2.6.8 and 6.1.1.4'
N N 0.0061 0.0033 'International Tables Vol C Tables 4.2.6.8 and 6.1.1.4'

loop_
_geom_angle_atom_site_label_1
_geom_angle_atom_site_label_2
_geom_angle_atom_site_label_3
_geom_angle
_geom_angle_site_symmetry_1
_geom_angle_site_symmetry_3
F1 C9 C10 118.0(2) . 7_565
F1 C9 C10 118.0(2) . .
C10 C9 C10 124.1(4) 7_565 .
C9 C10 I1 121.2(2) . .
C9 C10 C11 116.7(3) . .
C11 C10 I1 122.0(2) . .
F2 C11 C10 120.3(3) . .
F2 C11 C12 118.2(3) . .
C12 C11 C10 121.5(3) . .
F3 C12 C11 120.3(2) . .
F3 C12 C11 120.3(2) . 7_565
C11 C12 C11 119.5(4) 7_565 .
C5 N1 C1 116.2(3) . .
C8 N2 C8 117.0(4) . 7_575
N1 C1 H1 118.2 . .
N1 C1 C2 123.7(4) . .
C2 C1 H1 118.2 . .
C1 C2 H2 119.9 . .
C3 C2 C1 120.2(3) . .
C3 C2 H2 119.9 . .
C2 C3 C4 116.0(3) . .
C2 C3 C7 122.4(3) . .
C4 C3 C7 121.6(3) . .
C3 C4 H4 120.2 . .
C5 C4 C3 119.6(4) . .
C5 C4 H4 120.2 . .
N1 C5 C4 124.3(4) . .
N1 C5 H5 117.8 . .
C4 C5 H5 117.8 . .
C7 C6 H6 119.8 . .
C7 C6 H6 119.8 7_575 .
C7 C6 C7 120.4(4) 7_575 .
C6 C7 C3 121.4(3) . .
C8 C7 C3 121.6(3) . .
C8 C7 C6 116.9(3) . .
N2 C8 C7 124.4(3) . .
N2 C8 H8 117.8 . .
C7 C8 H8 117.8 . .

loop_
_geom_bond_atom_site_label_1
_geom_bond_atom_site_label_2
_geom_bond_distance
_geom_bond_site_symmetry_2
I1 C10 2.109(3) .
F1 C9 1.358(5) .
F2 C11 1.348(4) .
F3 C12 1.347(5) .
C9 C10 1.373(4) 7_565
C9 C10 1.373(4) .
C10 C11 1.379(4) .
C11 C12 1.370(4) .
C12 C11 1.370(4) 7_565
N1 C1 1.327(4) .
N1 C5 1.321(5) .
N2 C8 1.329(4) .
N2 C8 1.329(4) 7_575
C1 H1 0.9300 .
C1 C2 1.382(5) .
C2 H2 0.9300 .
C2 C3 1.379(5) .
C3 C4 1.392(4) .
C3 C7 1.477(4) .
C4 H4 0.9300 .
C4 C5 1.377(5) .
C5 H5 0.9300 .
C6 H6 0.9300 .
C6 C7 1.386(4) .
C6 C7 1.386(4) 7_575
C7 C8 1.386(4) .
C8 H8 0.9300 .
